data_4503530
loop_
_publ_author_name
'Kong, Deyuan'
'Yao, Jiyong'
'Clearfield, Abraham'
'Zon, Jerzy'

_publ_section_title
;
 Hydrogen-Bonded Structures Formed from the Reaction of
 1,3,5-Benzene-triphosphonic Acid and Adamantane
;
_journal_issue 8
_journal_name_full 'Crystal Growth &amp; Design'
_journal_page_first 2892
_journal_paper_doi 10.1021/cg701253u
_journal_volume 8
_journal_year 2008
_chemical_formula_sum 'C68.57 H146.1 N6 O24 P3'
_chemical_formula_weight 1531.82
_chemical_name_systematic
; 
 ? 
;
_space_group_IT_number 2
_symmetry_cell_setting triclinic
_symmetry_space_group_name_Hall '-P 1'
_symmetry_space_group_name_H-M 'P -1'
_atom_sites_solution_hydrogens geom
_atom_sites_solution_primary direct
_atom_sites_solution_secondary difmap
_audit_creation_method SHELXL-97
_cell_angle_alpha 72.623(12)
_cell_angle_beta 84.532(13)
_cell_angle_gamma 76.059(12)
_cell_formula_units_Z 2
_cell_length_a 11.002(8)
_cell_length_b 19.264(13)
_cell_length_c 20.600(14)
_cell_measurement_temperature 110(2)
_cell_volume 4043(5)
_computing_structure_refinement 'SHELXL-97 (Sheldrick, 1997)'
_computing_structure_solution 'SHELXS-97 (Sheldrick, 1990)'
_diffrn_ambient_temperature 110(2)
_diffrn_measured_fraction_theta_full 0.996
_diffrn_measured_fraction_theta_max 0.996
_diffrn_radiation_monochromator graphite
_diffrn_radiation_source 'fine-focus sealed tube'
_diffrn_radiation_type MoK\a
_diffrn_radiation_wavelength 0.71073
_diffrn_reflns_av_R_equivalents 0.0509
_diffrn_reflns_av_sigmaI/netI 0.0646
_diffrn_reflns_limit_h_max 12
_diffrn_reflns_limit_h_min -12
_diffrn_reflns_limit_k_max 22
_diffrn_reflns_limit_k_min -22
_diffrn_reflns_limit_l_max 24
_diffrn_reflns_limit_l_min -24
_diffrn_reflns_number 37833
_diffrn_reflns_theta_full 24.71
_diffrn_reflns_theta_max 24.71
_diffrn_reflns_theta_min 1.91
_exptl_absorpt_coefficient_mu 0.149
_exptl_crystal_density_diffrn 1.258
_exptl_crystal_density_method 'not measured'
_exptl_crystal_F_000 1673
_refine_diff_density_max 1.439
_refine_diff_density_min -0.523
_refine_diff_density_rms 0.130
_refine_ls_extinction_method none
_refine_ls_goodness_of_fit_ref 1.108
_refine_ls_hydrogen_treatment mixed
_refine_ls_matrix_type full
_refine_ls_number_parameters 966
_refine_ls_number_reflns 13725
_refine_ls_number_restraints 0
_refine_ls_restrained_S_all 1.108
_refine_ls_R_factor_all 0.1134
_refine_ls_R_factor_gt 0.0899
_refine_ls_shift/su_max 0.001
_refine_ls_shift/su_mean 0.000
_refine_ls_structure_factor_coef Fsqd
_refine_ls_weighting_details 'calc w=1/[\s^2^(Fo^2^)+(0.1600P)^2^+0.0924P] where P=(Fo^2^+2Fc^2^)/3'
_refine_ls_weighting_scheme calc
_refine_ls_wR_factor_gt 0.2223
_refine_ls_wR_factor_ref 0.2450
_reflns_number_gt 9850
_reflns_number_total 13725
_reflns_threshold_expression >2sigma(I)
_cod_data_source_file cg701253u-file002.cif
_cod_data_source_block btp:adamantane=1:6
_cod_original_sg_symbol_H-M P-1
_cod_original_formula_sum 'C68.57 H146.10 N6 O24 P3'
_cod_database_code 4503530

loop_
_symmetry_equiv_pos_as_xyz
'x, y, z'
'-x, -y, -z'

loop_
_atom_site_label
_atom_site_type_symbol
_atom_site_fract_x
_atom_site_fract_y
_atom_site_fract_z
_atom_site_U_iso_or_equiv
_atom_site_adp_type
_atom_site_occupancy
_atom_site_symmetry_multiplicity
_atom_site_calc_flag
_atom_site_refinement_flags
P1 P 0.85888(7) 0.80159(4) 0.14189(4) 0.0246(2) Uani 1 1 d .
P2 P 0.42893(7) 0.69488(4) 0.24961(4) 0.0248(2) Uani 1 1 d .
P3 P 0.88931(7) 0.56282(4) 0.37821(4) 0.0244(2) Uani 1 1 d .
O1 O 0.8090(2) 0.87654(12) 0.15722(11) 0.0308(5) Uani 1 1 d .
O1W O 0.7754(2) 0.51924(12) 0.55923(11) 0.0328(5) Uani 1 1 d .
H1WB H 0.8421 0.4986 0.5855 0.074(15) Uiso 1 1 d R
H1WA H 0.7927 0.5480 0.5197 0.073(15) Uiso 1 1 d R
O1WB O 0.0583(5) 0.1086(3) 0.0274(3) 0.0534(15) Uani 0.626(4) 1 d P
O1WA O 0.0247(7) 0.1450(5) 0.0389(4) 0.037(2) Uani 0.374(4) 1 d P
O2 O 0.8214(2) 0.80417(12) 0.07238(11) 0.0326(5) Uani 1 1 d .
O2W O 0.4432(3) 0.63558(14) 0.44406(13) 0.0543(7) Uani 1 1 d .
H2W1 H 0.4106 0.6030 0.4730 0.081 Uiso 1 1 d R
H2W2 H 0.4265 0.6407 0.4002 0.048(11) Uiso 1 1 d R
O2WA O 0.7642(6) 0.9894(3) 0.0441(3) 0.0701(15) Uiso 0.626(4) 1 d P
O2WB O 0.6800(11) 0.9863(6) 0.0469(5) 0.082(3) Uiso 0.374(4) 1 d P
O3 O 0.99869(19) 0.77480(12) 0.15259(11) 0.0303(5) Uani 1 1 d .
O3W O 0.6398(2) 0.70004(13) 0.44127(12) 0.0419(6) Uani 1 1 d .
H3W1 H 0.5757 0.6763 0.4483 0.048(12) Uiso 1 1 d R
H3W2 H 0.7066 0.6990 0.4178 0.072 Uiso 1 1 d R
O3WA O 0.3718(7) 0.8691(5) 0.0234(4) 0.069(3) Uani 0.374(4) 1 d P
O3WB O 0.4563(4) 0.9343(2) 0.0304(2) 0.0556(14) Uani 0.626(4) 1 d P
O4 O 0.4013(2) 0.67783(15) 0.18619(12) 0.0413(6) Uani 1 1 d .
O4W O 0.1455(3) -0.01459(18) 0.11609(17) 0.0656(9) Uani 1 1 d .
H4WA H 0.1227 0.0294 0.0873 0.022(9) Uiso 1 1 d R
H4WB H 0.1758 -0.0486 0.0946 0.033 Uiso 1 1 d R
O5 O 0.36957(19) 0.77547(12) 0.24937(12) 0.0336(5) Uani 1 1 d .
O5W O 0.1469(2) 0.66522(12) 0.36292(12) 0.0373(6) Uani 1 1 d .
H5WA H 0.2224 0.6560 0.3494 0.041(11) Uiso 1 1 d R
H5WB H 0.1109 0.6326 0.3497 0.064(14) Uiso 1 1 d R
O5WA O 0.6596(5) 0.4666(3) 0.4657(3) 0.0424(14) Uani 0.626(4) 1 d P
O5WB O 0.6148(6) 0.4916(4) 0.4550(4) 0.0180(17) Uani 0.374(4) 1 d P
O6 O 0.39275(19) 0.63938(12) 0.31489(11) 0.0290(5) Uani 1 1 d .
O6W O 0.1398(2) 0.81622(13) 0.30843(12) 0.0353(6) Uani 1 1 d .
H6WA H 0.2052 0.8101 0.2934 0.083(18) Uiso 1 1 d R
H6WB H 0.1025 0.7837 0.3298 0.088(18) Uiso 1 1 d R
O7 O 1.02751(19) 0.55622(12) 0.35701(11) 0.0317(5) Uani 1 1 d .
O7W O 0.5973(2) 0.91936(13) 0.22469(13) 0.0437(6) Uani 1 1 d .
H7WA H 0.6699 0.8977 0.2126 0.066 Uiso 1 1 d R
H7WB H 0.5403 0.9218 0.1977 0.033(10) Uiso 1 1 d R
O8 O 0.85862(19) 0.59713(12) 0.43741(10) 0.0277(5) Uani 1 1 d .
O8W O 0.3856(3) 0.91333(16) 0.16406(15) 0.0597(8) Uani 1 1 d .
H8W1 H 0.3177 0.9444 0.1528 0.090 Uiso 1 1 d R
H8W2 H 0.4350 0.9251 0.1311 0.090 Uiso 1 1 d R
O9 O 0.8498(2) 0.48908(12) 0.39412(11) 0.0328(5) Uani 1 1 d .
O10 O 0.0936(2) 0.51630(15) 0.24355(13) 0.0448(6) Uani 1 1 d .
H10 H 0.0729 0.5287 0.2795 0.067 Uiso 1 1 calc R
O11 O 0.5673(2) 0.65206(16) 0.09028(13) 0.0480(7) Uani 1 1 d .
H11 H 0.5174 0.6575 0.1228 0.072 Uiso 1 1 calc R
O12 O 0.2046(3) 0.83118(18) 0.11969(18) 0.0199(10) Uani 0.562(5) 1 d P
H12 H 0.1604 0.8079 0.1499 0.030 Uiso 0.562(5) 1 calc PR
O12W O 0.2078(4) 0.8662(3) -0.0257(2) 0.0253(13) Uani 0.438(5) 1 d P
C1 C 0.7839(3) 0.73465(17) 0.20462(15) 0.0248(7) Uani 1 1 d .
C2 C 0.6560(3) 0.73723(17) 0.20243(15) 0.0244(7) Uani 1 1 d .
H2 H 0.6075 0.7739 0.1669 0.029 Uiso 1 1 calc R
C3 C 0.5979(3) 0.68669(16) 0.25160(15) 0.0233(7) Uani 1 1 d .
C4 C 0.6709(3) 0.63232(16) 0.30315(15) 0.0230(7) Uani 1 1 d .
H4 H 0.6327 0.5973 0.3362 0.028 Uiso 1 1 calc R
C5 C 0.7982(3) 0.62842(16) 0.30712(15) 0.0240(7) Uani 1 1 d .
C6 C 0.8534(3) 0.67990(16) 0.25733(15) 0.0246(7) Uani 1 1 d .
H6 H 0.9403 0.6776 0.2594 0.030 Uiso 1 1 calc R
C7 C 0.2789(3) 0.5530(2) 0.09933(18) 0.0387(9) Uani 1 1 d .
H7A H 0.2455 0.5149 0.1354 0.046 Uiso 1 1 calc R
H7B H 0.3611 0.5550 0.1137 0.046 Uiso 1 1 calc R
C8 C 0.2950(4) 0.5320(2) 0.0323(2) 0.0496(10) Uani 1 1 d .
H8 H 0.3535 0.4820 0.0386 0.060 Uiso 1 1 calc R
C9 C 0.1676(4) 0.5299(2) 0.0097(2) 0.0538(11) Uani 1 1 d .
H9A H 0.1317 0.4919 0.0447 0.065 Uiso 1 1 calc R
H9B H 0.1781 0.5160 -0.0334 0.065 Uiso 1 1 calc R
C10 C 0.0784(3) 0.6069(2) -0.00050(19) 0.0433(9) Uani 1 1 d .
H10A H -0.0047 0.6055 -0.0152 0.052 Uiso 1 1 calc R
C11 C 0.1337(4) 0.6654(2) -0.05520(18) 0.0463(10) Uani 1 1 d .
H11A H 0.1444 0.6524 -0.0988 0.056 Uiso 1 1 calc R
H11B H 0.0762 0.7150 -0.0624 0.056 Uiso 1 1 calc R
C12 C 0.2607(4) 0.6675(2) -0.03224(19) 0.0474(10) Uani 1 1 d .
H12O H 0.2966 0.7058 -0.0679 0.057 Uiso 1 1 calc R
C13 C 0.2431(3) 0.6888(2) 0.03439(18) 0.0401(9) Uani 1 1 d .
H13A H 0.1850 0.7383 0.0279 0.048 Uiso 1 1 calc R
H13B H 0.3245 0.6917 0.0489 0.048 Uiso 1 1 calc R
C14 C 0.3500(4) 0.5921(3) -0.0222(2) 0.0569(12) Uani 1 1 d .
H14A H 0.4320 0.5939 -0.0076 0.068 Uiso 1 1 calc R
H14B H 0.3633 0.5790 -0.0658 0.068 Uiso 1 1 calc R
C15 C 0.0617(3) 0.6272(2) 0.06623(17) 0.0355(8) Uani 1 1 d .
H15A H 0.0246 0.5900 0.1014 0.043 Uiso 1 1 calc R
H15B H 0.0040 0.6767 0.0601 0.043 Uiso 1 1 calc R
C16 C 0.1889(3) 0.62886(19) 0.08918(17) 0.0319(8) Uani 1 1 d .
C17 C 0.3855(3) 0.69645(19) 0.65962(17) 0.0373(8) Uani 1 1 d .
H17 H 0.3432 0.7453 0.6284 0.045 Uiso 1 1 calc R
C18 C 0.4937(4) 0.7075(2) 0.6938(2) 0.0464(10) Uani 1 1 d .
H18A H 0.4615 0.7438 0.7201 0.056 Uiso 1 1 calc R
H18B H 0.5542 0.7277 0.6587 0.056 Uiso 1 1 calc R
C19 C 0.5596(4) 0.6325(2) 0.7414(2) 0.0491(10) Uani 1 1 d .
H19 H 0.6306 0.6395 0.7639 0.059 Uiso 1 1 calc R
C20 C 0.4641(4) 0.6036(2) 0.79527(19) 0.0491(10) Uani 1 1 d .
H20A H 0.5052 0.5558 0.8273 0.059 Uiso 1 1 calc R
H20B H 0.4313 0.6400 0.8215 0.059 Uiso 1 1 calc R
C21 C 0.3561(3) 0.59179(19) 0.76151(19) 0.0415(9) Uani 1 1 d .
H21 H 0.2949 0.5722 0.7972 0.050 Uiso 1 1 calc R
C22 C 0.4067(3) 0.53565(19) 0.7206(2) 0.0400(9) Uani 1 1 d .
H22A H 0.4481 0.4870 0.7512 0.048 Uiso 1 1 calc R
H22B H 0.3369 0.5280 0.6985 0.048 Uiso 1 1 calc R
C23 C 0.6087(3) 0.5769(2) 0.7004(2) 0.0443(10) Uani 1 1 d .
H23A H 0.6705 0.5956 0.6654 0.053 Uiso 1 1 calc R
H23B H 0.6512 0.5284 0.7309 0.053 Uiso 1 1 calc R
C24 C 0.2907(3) 0.6663(2) 0.71383(19) 0.0401(9) Uani 1 1 d .
H24A H 0.2564 0.7024 0.7401 0.048 Uiso 1 1 calc R
H24B H 0.2204 0.6592 0.6917 0.048 Uiso 1 1 calc R
C25 C 0.4379(3) 0.64111(18) 0.61848(18) 0.0340(8) Uani 1 1 d .
H25A H 0.3692 0.6345 0.5948 0.041 Uiso 1 1 calc R
H25B H 0.4994 0.6606 0.5838 0.041 Uiso 1 1 calc R
C26 C 0.5010(3) 0.56634(18) 0.66640(18) 0.0336(8) Uani 1 1 d .
C27 C 0.4422(3) 0.86552(17) 0.37798(16) 0.0271(7) Uani 1 1 d .
C28 C 0.3651(3) 0.82158(18) 0.43467(17) 0.0306(7) Uani 1 1 d .
H28A H 0.3009 0.8066 0.4145 0.037 Uiso 1 1 calc R
H28B H 0.4205 0.7759 0.4624 0.037 Uiso 1 1 calc R
C29 C 0.3021(3) 0.87163(18) 0.47923(16) 0.0298(7) Uani 1 1 d .
H29 H 0.2525 0.8436 0.5168 0.036 Uiso 1 1 calc R
C30 C 0.4019(3) 0.89527(19) 0.50981(17) 0.0318(8) Uani 1 1 d .
H30A H 0.3610 0.9267 0.5395 0.038 Uiso 1 1 calc R
H30B H 0.4586 0.8505 0.5379 0.038 Uiso 1 1 calc R
C31 C 0.4775(3) 0.93891(17) 0.45314(17) 0.0306(7) Uani 1 1 d .
H31 H 0.5422 0.9544 0.4732 0.037 Uiso 1 1 calc R
C32 C 0.3891(3) 1.00784(18) 0.40994(18) 0.0347(8) Uani 1 1 d .
H32A H 0.4377 1.0367 0.3733 0.042 Uiso 1 1 calc R
H32B H 0.3474 1.0402 0.4387 0.042 Uiso 1 1 calc R
C33 C 0.2903(3) 0.98460(18) 0.37859(17) 0.0330(8) Uani 1 1 d .
H33 H 0.2333 1.0301 0.3503 0.040 Uiso 1 1 calc R
C34 C 0.3555(3) 0.93496(18) 0.33379(16) 0.0294(7) Uani 1 1 d .
H34A H 0.4047 0.9628 0.2968 0.035 Uiso 1 1 calc R
H34B H 0.2922 0.9200 0.3130 0.035 Uiso 1 1 calc R
C35 C 0.2140(3) 0.94136(18) 0.43578(17) 0.0326(8) Uani 1 1 d .
H35A H 0.1491 0.9264 0.4161 0.039 Uiso 1 1 calc R
H35B H 0.1714 0.9735 0.4646 0.039 Uiso 1 1 calc R
C36 C 0.5411(3) 0.88916(18) 0.40831(17) 0.0293(7) Uani 1 1 d .
H36A H 0.5907 0.9168 0.3713 0.035 Uiso 1 1 calc R
H36B H 0.5988 0.8444 0.4358 0.035 Uiso 1 1 calc R
C37 C 0.9131(3) -0.01597(18) 0.24894(18) 0.0319(8) Uani 1 1 d .
C38 C 0.8440(3) -0.05200(18) 0.31319(18) 0.0341(8) Uani 1 1 d .
H38A H 0.9037 -0.0922 0.3442 0.041 Uiso 1 1 calc R
H38B H 0.7800 -0.0743 0.3012 0.041 Uiso 1 1 calc R
C39 C 0.7806(3) 0.00790(18) 0.34860(18) 0.0349(8) Uani 1 1 d .
H39 H 0.7342 -0.0152 0.3905 0.042 Uiso 1 1 calc R
C40 C 0.8793(3) 0.0413(2) 0.36801(19) 0.0386(9) Uani 1 1 d .
H40A H 0.9386 0.0018 0.4000 0.046 Uiso 1 1 calc R
H40B H 0.8386 0.0798 0.3908 0.046 Uiso 1 1 calc R
C41 C 0.9505(3) 0.07637(19) 0.3034(2) 0.0400(9) Uani 1 1 d .
H41 H 1.0154 0.0982 0.3159 0.048 Uiso 1 1 calc R
C42 C 0.8578(3) 0.13822(19) 0.2549(2) 0.0439(10) Uani 1 1 d .
H42A H 0.8167 0.1769 0.2774 0.053 Uiso 1 1 calc R
H42B H 0.9031 0.1620 0.2136 0.053 Uiso 1 1 calc R
C43 C 0.7590(3) 0.10459(19) 0.23535(19) 0.0393(9) Uani 1 1 d .
H43 H 0.6990 0.1449 0.2035 0.047 Uiso 1 1 calc R
C44 C 0.8225(3) 0.04501(19) 0.20037(18) 0.0378(8) Uani 1 1 d .
H44A H 0.7586 0.0237 0.1871 0.045 Uiso 1 1 calc R
H44B H 0.8682 0.0676 0.1587 0.045 Uiso 1 1 calc R
C45 C 0.6877(3) 0.0695(2) 0.29924(19) 0.0387(9) Uani 1 1 d .
H45A H 0.6234 0.0478 0.2868 0.046 Uiso 1 1 calc R
H45B H 0.6449 0.1081 0.3215 0.046 Uiso 1 1 calc R
C46 C 1.0139(3) 0.01708(19) 0.26838(19) 0.0358(8) Uani 1 1 d .
H46A H 1.0741 -0.0228 0.2994 0.043 Uiso 1 1 calc R
H46B H 1.0605 0.0396 0.2270 0.043 Uiso 1 1 calc R
C47 C 0.0171(3) 0.30715(17) 0.47093(16) 0.0295(7) Uani 1 1 d .
C48 C 0.0893(3) 0.23918(17) 0.52341(17) 0.0315(8) Uani 1 1 d .
H48A H 0.0318 0.2201 0.5609 0.038 Uiso 1 1 calc R
H48B H 0.1554 0.2533 0.5429 0.038 Uiso 1 1 calc R
C49 C 0.1487(3) 0.17839(18) 0.48819(18) 0.0355(8) Uani 1 1 d .
H49 H 0.1974 0.1338 0.5219 0.043 Uiso 1 1 calc R
C50 C 0.0451(3) 0.15582(18) 0.45942(18) 0.0357(8) Uani 1 1 d .
H50A H 0.0827 0.1165 0.4370 0.043 Uiso 1 1 calc R
H50B H -0.0117 0.1357 0.4968 0.043 Uiso 1 1 calc R
C51 C -0.0287(3) 0.22469(18) 0.40775(18) 0.0333(8) Uani 1 1 d .
H51 H -0.0967 0.2103 0.3891 0.040 Uiso 1 1 calc R
C52 C 0.0588(3) 0.25406(19) 0.34980(17) 0.0341(8) Uani 1 1 d .
H52A H 0.0112 0.2977 0.3157 0.041 Uiso 1 1 calc R
H52B H 0.0965 0.2149 0.3272 0.041 Uiso 1 1 calc R
C53 C 0.1623(3) 0.27682(18) 0.37818(17) 0.0328(8) Uani 1 1 d .
H53 H 0.2199 0.2963 0.3402 0.039 Uiso 1 1 calc R
C54 C 0.1051(3) 0.33705(18) 0.41329(16) 0.0299(7) Uani 1 1 d .
H54A H 0.1723 0.3514 0.4316 0.036 Uiso 1 1 calc R
H54B H 0.0582 0.3819 0.3801 0.036 Uiso 1 1 calc R
C55 C -0.0873(3) 0.28533(18) 0.44253(17) 0.0312(8) Uani 1 1 d .
H55A H -0.1451 0.2665 0.4799 0.037 Uiso 1 1 calc R
H55B H -0.1358 0.3295 0.4093 0.037 Uiso 1 1 calc R
C56 C 0.2365(3) 0.20889(19) 0.43040(18) 0.0359(8) Uani 1 1 d .
H56A H 0.2765 0.1698 0.4081 0.043 Uiso 1 1 calc R
H56B H 0.3033 0.2234 0.4488 0.043 Uiso 1 1 calc R
C57 C 0.6494(3) 0.7956(2) 0.94584(17) 0.0339(8) Uani 1 1 d .
C58 C 0.5459(3) 0.7766(2) 0.91416(18) 0.0423(9) Uani 1 1 d .
H58A H 0.4654 0.8123 0.9170 0.051 Uiso 1 1 calc R
H58B H 0.5356 0.7257 0.9391 0.051 Uiso 1 1 calc R
C59 C 0.5827(4) 0.7812(2) 0.83900(19) 0.0503(10) Uani 1 1 d .
H59 H 0.5159 0.7690 0.8175 0.060 Uiso 1 1 calc R
C60 C 0.7051(4) 0.7261(3) 0.8358(2) 0.0520(11) Uani 1 1 d .
H60A H 0.7283 0.7281 0.7878 0.062 Uiso 1 1 calc R
H60B H 0.6951 0.6750 0.8601 0.062 Uiso 1 1 calc R
C61 C 0.8093(4) 0.7437(2) 0.86814(18) 0.0440(9) Uani 1 1 d .
H61 H 0.8898 0.7069 0.8658 0.053 Uiso 1 1 calc R
C62 C 0.8249(4) 0.8227(2) 0.83130(19) 0.0471(10) Uani 1 1 d .
H62A H 0.8520 0.8260 0.7835 0.057 Uiso 1 1 calc R
H62B H 0.8904 0.8344 0.8534 0.057 Uiso 1 1 calc R
C63 C 0.7012(4) 0.8792(2) 0.83317(18) 0.0452(10) Uani 1 1 d .
H63 H 0.7120 0.9306 0.8081 0.054 Uiso 1 1 calc R
C64 C 0.6635(3) 0.8751(2) 0.90809(17) 0.0392(9) Uani 1 1 d .
H64A H 0.7284 0.8880 0.9296 0.047 Uiso 1 1 calc R
H64B H 0.5833 0.9112 0.9104 0.047 Uiso 1 1 calc R
C65 C 0.7714(3) 0.7394(2) 0.94266(17) 0.0373(8) Uani 1 1 d .
H65A H 0.7609 0.6884 0.9674 0.045 Uiso 1 1 calc R
H65B H 0.8380 0.7501 0.9648 0.045 Uiso 1 1 calc R
C66 C 0.5984(4) 0.8609(2) 0.80061(19) 0.0518(11) Uani 1 1 d .
H66A H 0.6208 0.8643 0.7522 0.062 Uiso 1 1 calc R
H66B H 0.5184 0.8973 0.8026 0.062 Uiso 1 1 calc R
C67 C 0.0047(5) 0.4796(3) 0.2307(2) 0.0643(13) Uani 1 1 d .
H67A H -0.0259 0.4503 0.2739 0.096 Uiso 1 1 calc R
H67B H 0.0445 0.4464 0.2030 0.096 Uiso 1 1 calc R
H67C H -0.0658 0.5169 0.2062 0.096 Uiso 1 1 calc R
C68 C 0.6764(5) 0.5984(2) 0.1155(2) 0.0667(14) Uani 1 1 d .
H68A H 0.7489 0.6115 0.0871 0.100 Uiso 1 1 calc R
H68B H 0.6681 0.5492 0.1145 0.100 Uiso 1 1 calc R
H68C H 0.6883 0.5971 0.1624 0.100 Uiso 1 1 calc R
N1 N 0.1726(2) 0.64796(15) 0.15485(13) 0.0327(7) Uani 1 1 d .
H1A H 0.1193 0.6934 0.1494 0.049 Uiso 1 1 calc R
H1B H 0.2482 0.6494 0.1683 0.049 Uiso 1 1 calc R
H1C H 0.1404 0.6128 0.1871 0.049 Uiso 1 1 calc R
N2 N 0.5492(3) 0.51206(15) 0.62604(15) 0.0363(7) Uani 1 1 d .
H2B H 0.4842 0.5062 0.6055 0.055 Uiso 1 1 calc R
H2C H 0.5870 0.4673 0.6542 0.055 Uiso 1 1 calc R
H2D H 0.6055 0.5296 0.5938 0.055 Uiso 1 1 calc R
N3 N 0.5082(2) 0.81708(14) 0.33441(13) 0.0301(6) Uani 1 1 d .
H3A H 0.4507 0.8023 0.3157 0.045 Uiso 1 1 calc R
H3B H 0.5608 0.7763 0.3604 0.045 Uiso 1 1 calc R
H3C H 0.5532 0.8433 0.3007 0.045 Uiso 1 1 calc R
N4 N 0.9762(3) -0.07475(15) 0.21525(15) 0.0369(7) Uani 1 1 d .
H4B H 1.0305 -0.1113 0.2445 0.055 Uiso 1 1 calc R
H4C H 1.0190 -0.0540 0.1773 0.055 Uiso 1 1 calc R
H4D H 0.9175 -0.0947 0.2035 0.055 Uiso 1 1 calc R
N5 N -0.0394(3) 0.36855(14) 0.50307(13) 0.0294(6) Uani 1 1 d .
H5A H 0.0225 0.3815 0.5201 0.044 Uiso 1 1 calc R
H5B H -0.0935 0.3524 0.5374 0.044 Uiso 1 1 calc R
H5C H -0.0814 0.4089 0.4712 0.044 Uiso 1 1 calc R
N6 N 0.6157(3) 0.79252(16) 1.01836(14) 0.0357(7) Uani 1 1 d .
H6B H 0.5427 0.8263 1.0205 0.054 Uiso 1 1 calc R
H6C H 0.6777 0.8035 1.0371 0.054 Uiso 1 1 calc R
H6D H 0.6060 0.7459 1.0417 0.054 Uiso 1 1 calc R
C69 C 0.1336(10) 0.8689(6) 0.0608(5) 0.087(3) Uiso 0.562(5) 1 d P
H69A H 0.1876 0.8676 0.0203 0.130 Uiso 0.562(5) 1 calc PR
H69B H 0.0989 0.9209 0.0604 0.130 Uiso 0.562(5) 1 calc PR
H69C H 0.0651 0.8445 0.0608 0.130 Uiso 0.562(5) 1 calc PR

loop_
_atom_site_aniso_label
_atom_site_aniso_U_11
_atom_site_aniso_U_22
_atom_site_aniso_U_33
_atom_site_aniso_U_23
_atom_site_aniso_U_13
_atom_site_aniso_U_12
P1 0.0237(4) 0.0230(4) 0.0246(4) -0.0030(3) -0.0023(3) -0.0049(3)
P2 0.0224(4) 0.0270(4) 0.0237(4) -0.0050(3) -0.0021(3) -0.0054(3)
P3 0.0237(4) 0.0216(4) 0.0241(4) -0.0020(3) -0.0032(3) -0.0027(3)
O1 0.0275(12) 0.0251(11) 0.0379(13) -0.0070(10) -0.0015(10) -0.0046(9)
O1W 0.0264(12) 0.0373(13) 0.0277(12) 0.0000(10) -0.0029(10) -0.0049(10)
O1WB 0.045(3) 0.056(3) 0.044(3) 0.012(3) -0.012(2) -0.012(3)
O1WA 0.037(4) 0.042(5) 0.026(4) -0.001(3) -0.003(3) -0.009(4)
O2 0.0362(13) 0.0364(13) 0.0247(12) -0.0033(10) -0.0045(10) -0.0123(10)
O2W 0.096(2) 0.0392(15) 0.0337(14) -0.0030(11) -0.0169(14) -0.0301(15)
O3 0.0236(11) 0.0293(12) 0.0332(12) -0.0024(10) -0.0004(9) -0.0051(9)
O3W 0.0375(14) 0.0396(14) 0.0459(15) -0.0162(12) -0.0098(11) 0.0050(12)
O3WA 0.040(4) 0.064(5) 0.066(5) 0.021(4) 0.006(4) 0.009(4)
O3WB 0.070(3) 0.040(2) 0.054(3) -0.017(2) 0.021(2) -0.011(2)
O4 0.0320(13) 0.0686(17) 0.0309(13) -0.0209(12) 0.0007(10) -0.0174(12)
O4W 0.0533(18) 0.068(2) 0.094(2) -0.0521(19) 0.0216(16) -0.0207(15)
O5 0.0235(11) 0.0273(12) 0.0445(14) -0.0031(10) -0.0025(10) -0.0037(9)
O5W 0.0290(13) 0.0297(12) 0.0463(14) -0.0028(11) 0.0062(11) -0.0065(10)
O5WA 0.044(3) 0.046(3) 0.045(3) -0.020(3) 0.003(2) -0.017(2)
O5WB 0.013(4) 0.020(4) 0.017(3) 0.004(3) -0.005(3) -0.006(3)
O6 0.0242(11) 0.0271(11) 0.0320(12) -0.0043(10) 0.0004(9) -0.0045(9)
O6W 0.0280(13) 0.0317(13) 0.0429(14) -0.0087(11) -0.0009(11) -0.0030(10)
O7 0.0227(11) 0.0387(13) 0.0279(12) -0.0031(10) -0.0038(9) -0.0026(10)
O7W 0.0398(14) 0.0449(15) 0.0501(15) -0.0200(12) 0.0113(12) -0.0132(12)
O8 0.0269(11) 0.0283(11) 0.0245(11) -0.0033(9) -0.0036(9) -0.0037(9)
O8W 0.0568(18) 0.0541(18) 0.0584(18) 0.0029(14) 0.0000(14) -0.0186(14)
O9 0.0364(13) 0.0245(12) 0.0347(13) -0.0051(10) -0.0085(10) -0.0030(10)
O10 0.0469(15) 0.0492(16) 0.0350(14) -0.0123(12) 0.0020(12) -0.0052(13)
O11 0.0505(16) 0.0654(18) 0.0372(14) -0.0226(13) 0.0130(12) -0.0254(14)
O12 0.0114(17) 0.0143(18) 0.029(2) 0.0051(15) -0.0003(15) -0.0081(14)
O12W 0.034(3) 0.023(3) 0.017(2) -0.002(2) 0.001(2) -0.009(2)
C1 0.0245(16) 0.0232(15) 0.0258(16) -0.0069(13) 0.0000(13) -0.0041(13)
C2 0.0251(16) 0.0239(15) 0.0239(16) -0.0072(13) -0.0047(13) -0.0031(13)
C3 0.0223(15) 0.0213(15) 0.0268(16) -0.0106(13) -0.0026(12) -0.0004(12)
C4 0.0250(16) 0.0215(15) 0.0215(15) -0.0050(12) -0.0007(12) -0.0049(13)
C5 0.0255(16) 0.0227(15) 0.0215(15) -0.0049(13) -0.0033(12) -0.0018(13)
C6 0.0201(15) 0.0232(15) 0.0288(16) -0.0051(13) -0.0014(13) -0.0044(13)
C7 0.0351(19) 0.038(2) 0.037(2) -0.0081(16) -0.0036(16) 0.0005(16)
C8 0.045(2) 0.050(2) 0.049(2) -0.023(2) -0.0002(18) 0.0086(19)
C9 0.057(3) 0.056(2) 0.054(2) -0.031(2) 0.001(2) -0.007(2)
C10 0.038(2) 0.053(2) 0.043(2) -0.0240(18) -0.0060(17) -0.0033(18)
C11 0.045(2) 0.063(3) 0.0306(19) -0.0161(18) -0.0063(17) -0.0066(19)
C12 0.043(2) 0.060(3) 0.034(2) -0.0078(18) 0.0016(17) -0.0084(19)
C13 0.0325(19) 0.044(2) 0.041(2) -0.0071(17) -0.0065(16) -0.0073(16)
C14 0.042(2) 0.083(3) 0.043(2) -0.027(2) 0.0046(18) -0.001(2)
C15 0.0317(18) 0.0370(19) 0.0363(19) -0.0118(16) -0.0047(15) -0.0018(15)
C16 0.0291(17) 0.0353(18) 0.0302(18) -0.0118(15) -0.0013(14) -0.0018(14)
C17 0.052(2) 0.0244(17) 0.0312(18) -0.0013(14) -0.0132(16) -0.0035(16)
C18 0.062(3) 0.040(2) 0.043(2) -0.0114(17) -0.0014(19) -0.0231(19)
C19 0.044(2) 0.064(3) 0.042(2) -0.011(2) -0.0134(18) -0.017(2)
C20 0.056(2) 0.045(2) 0.035(2) 0.0000(18) -0.0137(18) -0.0003(19)
C21 0.043(2) 0.0292(19) 0.044(2) -0.0011(16) 0.0027(17) -0.0048(16)
C22 0.0324(19) 0.0265(18) 0.054(2) -0.0059(16) 0.0081(17) -0.0042(15)
C23 0.0333(19) 0.045(2) 0.046(2) 0.0012(18) -0.0131(17) -0.0065(17)
C24 0.039(2) 0.0356(19) 0.043(2) -0.0159(17) -0.0079(16) 0.0041(16)
C25 0.0354(19) 0.0271(17) 0.0366(19) -0.0051(15) -0.0096(15) -0.0030(15)
C26 0.0276(17) 0.0260(17) 0.041(2) -0.0026(15) -0.0034(15) -0.0022(14)
C27 0.0242(16) 0.0250(16) 0.0318(17) -0.0097(14) -0.0023(13) -0.0026(13)
C28 0.0329(18) 0.0246(16) 0.0315(18) -0.0044(14) -0.0048(14) -0.0041(14)
C29 0.0267(17) 0.0283(17) 0.0288(17) -0.0022(14) -0.0002(14) -0.0032(14)
C30 0.0310(17) 0.0327(18) 0.0289(17) -0.0095(14) -0.0046(14) 0.0005(14)
C31 0.0301(17) 0.0269(17) 0.0375(19) -0.0128(15) -0.0045(14) -0.0051(14)
C32 0.0385(19) 0.0290(17) 0.0386(19) -0.0131(15) 0.0002(15) -0.0073(15)
C33 0.0347(18) 0.0270(17) 0.0320(18) -0.0042(14) -0.0062(15) 0.0000(14)
C34 0.0276(17) 0.0284(17) 0.0299(17) -0.0048(14) -0.0062(14) -0.0040(14)
C35 0.0281(17) 0.0329(18) 0.0349(18) -0.0128(15) -0.0020(14) 0.0013(14)
C36 0.0258(16) 0.0268(17) 0.0347(18) -0.0089(14) -0.0026(14) -0.0037(14)
C37 0.0265(17) 0.0240(16) 0.044(2) -0.0089(15) -0.0085(15) -0.0014(14)
C38 0.0322(18) 0.0255(17) 0.042(2) -0.0050(15) -0.0120(15) -0.0032(14)
C39 0.0327(18) 0.0289(18) 0.043(2) -0.0076(15) -0.0063(15) -0.0071(15)
C40 0.0316(18) 0.0355(19) 0.051(2) -0.0178(17) -0.0084(16) -0.0019(15)
C41 0.0309(18) 0.0344(19) 0.062(2) -0.0220(18) -0.0017(17) -0.0094(15)
C42 0.040(2) 0.0254(18) 0.063(3) -0.0116(17) 0.0097(18) -0.0067(16)
C43 0.0293(18) 0.0273(18) 0.051(2) -0.0027(16) -0.0039(16) 0.0030(15)
C44 0.0327(19) 0.0349(19) 0.040(2) -0.0014(16) -0.0067(15) -0.0063(15)
C45 0.0281(18) 0.0331(19) 0.050(2) -0.0073(17) -0.0076(16) -0.0016(15)
C46 0.0268(17) 0.0317(18) 0.050(2) -0.0129(16) -0.0038(16) -0.0064(15)
C47 0.0341(18) 0.0241(16) 0.0285(17) -0.0059(14) -0.0063(14) -0.0030(14)
C48 0.0343(18) 0.0244(17) 0.0315(18) -0.0009(14) -0.0074(14) -0.0049(14)
C49 0.0361(19) 0.0235(17) 0.040(2) -0.0018(15) -0.0063(16) -0.0006(14)
C50 0.040(2) 0.0236(17) 0.042(2) -0.0056(15) 0.0007(16) -0.0084(15)
C51 0.0330(18) 0.0285(17) 0.042(2) -0.0112(15) -0.0066(15) -0.0094(14)
C52 0.0368(19) 0.0309(18) 0.0335(18) -0.0088(15) -0.0072(15) -0.0036(15)
C53 0.0345(18) 0.0281(17) 0.0338(18) -0.0055(14) -0.0011(15) -0.0072(14)
C54 0.0299(17) 0.0284(17) 0.0288(17) -0.0033(14) -0.0064(14) -0.0054(14)
C55 0.0326(18) 0.0262(17) 0.0322(18) -0.0037(14) -0.0060(14) -0.0054(14)
C56 0.0322(18) 0.0301(18) 0.043(2) -0.0097(16) -0.0041(15) -0.0029(15)
C57 0.0291(17) 0.048(2) 0.0256(17) -0.0108(15) -0.0006(14) -0.0094(15)
C58 0.0341(19) 0.060(2) 0.037(2) -0.0144(18) -0.0037(16) -0.0167(18)
C59 0.049(2) 0.073(3) 0.035(2) -0.018(2) -0.0083(18) -0.021(2)
C60 0.059(3) 0.069(3) 0.038(2) -0.023(2) -0.0019(19) -0.021(2)
C61 0.040(2) 0.062(3) 0.0321(19) -0.0178(18) -0.0007(16) -0.0083(19)
C62 0.040(2) 0.071(3) 0.032(2) -0.0118(19) 0.0006(16) -0.019(2)
C63 0.046(2) 0.055(2) 0.0307(19) -0.0023(17) -0.0056(17) -0.0138(19)
C64 0.039(2) 0.044(2) 0.0331(19) -0.0068(16) -0.0074(16) -0.0092(17)
C65 0.0375(19) 0.042(2) 0.0316(18) -0.0101(16) -0.0051(15) -0.0071(16)
C66 0.048(2) 0.070(3) 0.030(2) -0.0034(19) -0.0121(17) -0.007(2)
C67 0.097(4) 0.059(3) 0.046(2) -0.012(2) -0.001(2) -0.036(3)
C68 0.090(4) 0.042(2) 0.055(3) -0.010(2) 0.029(3) -0.006(2)
N1 0.0278(14) 0.0355(16) 0.0316(15) -0.0086(13) -0.0085(12) 0.0005(12)
N2 0.0281(15) 0.0245(14) 0.0487(18) -0.0039(13) 0.0057(13) -0.0021(12)
N3 0.0312(15) 0.0275(14) 0.0324(15) -0.0110(12) -0.0011(12) -0.0050(12)
N4 0.0351(16) 0.0282(15) 0.0471(18) -0.0085(13) -0.0117(13) -0.0051(12)
N5 0.0353(15) 0.0221(13) 0.0288(14) -0.0022(11) -0.0080(12) -0.0064(12)
N6 0.0297(15) 0.0450(17) 0.0300(15) -0.0094(13) -0.0040(12) -0.0040(13)

loop_
_atom_type_symbol
_atom_type_description
_atom_type_scat_dispersion_real
_atom_type_scat_dispersion_imag
_atom_type_scat_source
C C 0.0033 0.0016 'International Tables Vol C Tables 4.2.6.8 and 6.1.1.4'
H H 0.0000 0.0000 'International Tables Vol C Tables 4.2.6.8 and 6.1.1.4'
N N 0.0061 0.0033 'International Tables Vol C Tables 4.2.6.8 and 6.1.1.4'
O O 0.0106 0.0060 'International Tables Vol C Tables 4.2.6.8 and 6.1.1.4'
P P 0.1023 0.0942 'International Tables Vol C Tables 4.2.6.8 and 6.1.1.4'

loop_
_geom_angle_atom_site_label_1
_geom_angle_atom_site_label_2
_geom_angle_atom_site_label_3
_geom_angle
O2 P1 O3 113.17(13)
O2 P1 O1 111.68(13)
O3 P1 O1 111.11(13)
O2 P1 C1 107.39(14)
O3 P1 C1 106.94(13)
O1 P1 C1 106.11(14)
O4 P2 O5 112.62(14)
O4 P2 O6 112.27(14)
O5 P2 O6 111.10(13)
O4 P2 C3 108.46(14)
O5 P2 C3 104.95(13)
O6 P2 C3 106.97(13)
O9 P3 O7 112.62(13)
O9 P3 O8 111.75(13)
O7 P3 O8 110.56(13)
O9 P3 C5 108.01(14)
O7 P3 C5 107.40(14)
O8 P3 C5 106.15(14)
C6 C1 C2 118.3(3)
C6 C1 P1 120.3(2)
C2 C1 P1 121.4(2)
C1 C2 C3 121.4(3)
C4 C3 C2 118.6(3)
C4 C3 P2 121.3(2)
C2 C3 P2 120.1(2)
C5 C4 C3 121.5(3)
C4 C5 C6 118.4(3)
C4 C5 P3 121.2(2)
C6 C5 P3 120.2(2)
C1 C6 C5 121.8(3)
C16 C7 C8 109.3(3)
C9 C8 C7 109.8(3)
C9 C8 C14 109.5(3)
C7 C8 C14 108.1(3)
C8 C9 C10 109.6(3)
C15 C10 C11 109.7(3)
C15 C10 C9 109.3(3)
C11 C10 C9 109.5(3)
C12 C11 C10 109.2(3)
C14 C12 C13 109.8(3)
C14 C12 C11 110.1(4)
C13 C12 C11 109.5(3)
C12 C13 C16 108.6(3)
C12 C14 C8 109.8(3)
C10 C15 C16 109.5(3)
N1 C16 C7 108.6(3)
N1 C16 C15 109.5(3)
C7 C16 C15 110.6(3)
N1 C16 C13 109.5(3)
C7 C16 C13 109.8(3)
C15 C16 C13 108.8(3)
C18 C17 C25 108.8(3)
C18 C17 C24 109.8(3)
C25 C17 C24 110.0(3)
C17 C18 C19 109.6(3)
C23 C19 C20 109.6(3)
C23 C19 C18 109.4(3)
C20 C19 C18 108.3(3)
C21 C20 C19 110.2(3)
C20 C21 C24 109.2(3)
C20 C21 C22 109.7(3)
C24 C21 C22 109.5(3)
C26 C22 C21 108.8(3)
C26 C23 C19 109.8(3)
C21 C24 C17 109.2(3)
C26 C25 C17 109.2(3)
N2 C26 C23 109.8(3)
N2 C26 C25 108.9(3)
C23 C26 C25 109.2(3)
N2 C26 C22 108.7(3)
C23 C26 C22 109.8(3)
C25 C26 C22 110.4(3)
N3 C27 C36 108.0(2)
N3 C27 C34 109.3(3)
C36 C27 C34 109.5(3)
N3 C27 C28 109.7(2)
C36 C27 C28 110.5(3)
C34 C27 C28 109.8(3)
C29 C28 C27 108.4(3)
C28 C29 C30 109.8(3)
C28 C29 C35 109.4(3)
C30 C29 C35 109.5(3)
C31 C30 C29 110.0(3)
C30 C31 C32 109.2(3)
C30 C31 C36 108.9(3)
C32 C31 C36 109.2(3)
C31 C32 C33 110.2(3)
C32 C33 C35 109.1(3)
C32 C33 C34 109.4(3)
C35 C33 C34 109.8(3)
C33 C34 C27 108.8(3)
C33 C35 C29 109.3(3)
C27 C36 C31 109.7(3)
N4 C37 C44 109.7(3)
N4 C37 C38 108.8(3)
C44 C37 C38 110.6(3)
N4 C37 C46 108.7(3)
C44 C37 C46 109.8(3)
C38 C37 C46 109.3(3)
C37 C38 C39 109.0(3)
C40 C39 C38 109.9(3)
C40 C39 C45 109.9(3)
C38 C39 C45 108.7(3)
C39 C40 C41 109.1(3)
C46 C41 C42 109.6(3)
C46 C41 C40 109.9(3)
C42 C41 C40 109.2(3)
C43 C42 C41 109.3(3)
C45 C43 C44 109.6(3)
C45 C43 C42 109.5(3)
C44 C43 C42 109.8(3)
C37 C44 C43 109.1(3)
C43 C45 C39 109.3(3)
C41 C46 C37 109.0(3)
N5 C47 C54 107.6(3)
N5 C47 C48 110.3(3)
C54 C47 C48 110.2(3)
N5 C47 C55 109.4(3)
C54 C47 C55 109.9(3)
C48 C47 C55 109.5(3)
C47 C48 C49 108.7(3)
C56 C49 C50 109.6(3)
C56 C49 C48 109.2(3)
C50 C49 C48 109.5(3)
C51 C50 C49 108.9(3)
C52 C51 C55 109.8(3)
C52 C51 C50 109.5(3)
C55 C51 C50 109.9(3)
C51 C52 C53 109.3(3)
C54 C53 C56 108.6(3)
C54 C53 C52 110.2(3)
C56 C53 C52 109.6(3)
C47 C54 C53 109.2(3)
C51 C55 C47 109.1(3)
C49 C56 C53 109.7(3)
N6 C57 C65 109.2(3)
N6 C57 C58 109.7(3)
C65 C57 C58 109.3(3)
N6 C57 C64 107.9(3)
C65 C57 C64 110.8(3)
C58 C57 C64 110.0(3)
C57 C58 C59 108.5(3)
C60 C59 C58 109.2(3)
C60 C59 C66 109.4(3)
C58 C59 C66 109.5(3)
C59 C60 C61 110.7(3)
C62 C61 C60 109.9(3)
C62 C61 C65 108.6(3)
C60 C61 C65 108.4(3)
C61 C62 C63 110.3(3)
C66 C63 C62 110.2(3)
C66 C63 C64 109.0(3)
C62 C63 C64 108.6(3)
C57 C64 C63 108.9(3)
C57 C65 C61 109.6(3)
C63 C66 C59 109.5(3)
O12 C69 O12W 119.3(7)

loop_
_geom_bond_atom_site_label_1
_geom_bond_atom_site_label_2
_geom_bond_distance
P1 O2 1.511(2)
P1 O3 1.515(2)
P1 O1 1.531(2)
P1 C1 1.824(3)
P2 O4 1.512(3)
P2 O5 1.531(2)
P2 O6 1.534(2)
P2 C3 1.830(3)
P3 O9 1.519(2)
P3 O7 1.527(2)
P3 O8 1.528(2)
P3 C5 1.819(3)
O1WB O1WA 0.801(7)
O2WA O2WB 0.938(10)
O3WA O3WB 1.779(11)
O5WA O5WB 0.605(6)
O10 C67 1.422(5)
O11 C68 1.407(5)
O12 C69 1.410(10)
O12W C69 1.897(11)
C1 C6 1.401(4)
C1 C2 1.401(4)
C2 C3 1.404(4)
C3 C4 1.401(4)
C4 C5 1.394(4)
C5 C6 1.403(4)
C7 C16 1.523(5)
C7 C8 1.534(5)
C8 C9 1.532(6)
C8 C14 1.549(6)
C9 C10 1.537(5)
C10 C15 1.521(5)
C10 C11 1.532(6)
C11 C12 1.531(5)
C12 C14 1.514(6)
C12 C13 1.529(5)
C13 C16 1.545(5)
C15 C16 1.530(5)
C16 N1 1.489(4)
C17 C18 1.526(5)
C17 C25 1.529(5)
C17 C24 1.534(5)
C18 C19 1.536(5)
C19 C23 1.526(6)
C19 C20 1.528(6)
C20 C21 1.526(5)
C21 C24 1.529(5)
C21 C22 1.535(5)
C22 C26 1.534(5)
C23 C26 1.515(5)
C25 C26 1.527(4)
C26 N2 1.495(4)
C27 N3 1.501(4)
C27 C36 1.523(4)
C27 C34 1.534(4)
C27 C28 1.539(4)
C28 C29 1.529(5)
C29 C30 1.535(5)
C29 C35 1.538(4)
C30 C31 1.525(5)
C31 C32 1.529(5)
C31 C36 1.531(4)
C32 C33 1.530(5)
C33 C35 1.533(5)
C33 C34 1.533(5)
C37 N4 1.498(4)
C37 C44 1.516(5)
C37 C38 1.525(5)
C37 C46 1.540(5)
C38 C39 1.539(5)
C39 C40 1.525(5)
C39 C45 1.542(5)
C40 C41 1.536(5)
C41 C46 1.524(5)
C41 C42 1.534(5)
C42 C43 1.531(5)
C43 C45 1.527(5)
C43 C44 1.528(5)
C47 N5 1.503(4)
C47 C54 1.523(5)
C47 C48 1.527(4)
C47 C55 1.531(5)
C48 C49 1.541(5)
C49 C56 1.527(5)
C49 C50 1.537(5)
C50 C51 1.535(5)
C51 C52 1.521(5)
C51 C55 1.531(5)
C52 C53 1.533(5)
C53 C54 1.526(5)
C53 C56 1.532(5)
C57 N6 1.492(4)
C57 C65 1.518(5)
C57 C58 1.531(5)
C57 C64 1.534(5)
C58 C59 1.545(5)
C59 C60 1.510(6)
C59 C66 1.545(6)
C60 C61 1.530(5)
C61 C62 1.527(6)
C61 C65 1.535(5)
C62 C63 1.530(6)
C63 C66 1.527(5)
C63 C64 1.543(5)

loop_
_geom_hbond_atom_site_label_D
_geom_hbond_atom_site_label_H
_geom_hbond_atom_site_label_A
_geom_hbond_distance_DH
_geom_hbond_distance_HA
_geom_hbond_distance_DA
_geom_hbond_angle_DHA
_geom_hbond_site_symmetry_A
O4W H4WA O1WB 0.87 1.70 2.557(6) 169.7 .
O4W H4WA O1WA 0.87 2.20 3.043(9) 163.0 .
O5W H5WB O7 0.93 1.88 2.768(4) 159.3 1_455
O6W H6WB O5W 0.82 2.12 2.772(4) 135.4 .
O6W H6WA O5 0.75 2.00 2.742(4) 167.8 .
O7W H7WA O1 0.86 1.86 2.679(3) 159.3 .
O7W H7WB O8W 0.86 1.96 2.788(4) 161.7 .
O8W H8W1 O4W 0.84 2.00 2.792(5) 158.1 1_565
O10 H10 O7 0.84 1.82 2.658(4) 179.6 1_455
O11 H11 O4 0.84 1.80 2.636(4) 173.9 .
N2 H2D O1W 0.91 1.92 2.740(4) 148.7 .
N2 H2B O5WB 0.91 1.72 2.598(8) 162.5 2_666
N2 H2B O5WA 0.91 2.12 2.988(7) 158.0 2_666
N2 H2C O6 0.91 1.92 2.744(4) 148.8 2_666
N3 H3B O3W 0.91 1.97 2.845(4) 160.4 .
N3 H3C O7W 0.91 1.91 2.793(4) 162.0 .
N3 H3A O5 0.91 1.95 2.824(4) 160.0 .
N4 H4C O4W 0.91 1.92 2.808(4) 163.3 1_655
N4 H4B O6W 0.91 1.88 2.786(4) 176.9 1_645
N4 H4D O1 0.91 1.87 2.760(4) 165.6 1_545
N5 H5C O9 0.91 1.92 2.821(3) 171.0 1_455
N5 H5B O5W 0.91 2.03 2.850(4) 148.8 2_566
N5 H5A O8 0.91 1.83 2.735(4) 174.3 2_666
N6 H6D O11 0.91 1.91 2.819(4) 174.0 1_556
N6 H6C O2 0.91 1.81 2.699(4) 166.4 1_556
N6 H6B O3WA 0.91 1.87 2.741(8) 160.9 1_556
N6 H6B O3WB 0.91 2.13 2.935(5) 146.7 1_556
N1 H1C O10 0.91 2.03 2.919(4) 164.5 .
O1W H1WB O7 0.89 1.85 2.737(3) 172.2 2_766
N1 H1A O3 0.91 1.81 2.707(4) 169.2 1_455
N1 H1B O4 0.91 1.99 2.883(4) 166.6 .
O5W H5WA O6 0.84 1.93 2.771(3) 177.2 .
O1W H1WA O8 0.87 1.85 2.713(3) 169.3 .

loop_
_geom_torsion_atom_site_label_1
_geom_torsion_atom_site_label_2
_geom_torsion_atom_site_label_3
_geom_torsion_atom_site_label_4
_geom_torsion
O2 P1 C1 C6 132.1(3)
O3 P1 C1 C6 10.4(3)
O1 P1 C1 C6 -108.3(3)
O2 P1 C1 C2 -49.1(3)
O3 P1 C1 C2 -170.9(2)
O1 P1 C1 C2 70.4(3)
C6 C1 C2 C3 0.2(4)
P1 C1 C2 C3 -178.6(2)
C1 C2 C3 C4 -0.8(4)
C1 C2 C3 P2 176.8(2)
O4 P2 C3 C4 -116.0(3)
O5 P2 C3 C4 123.4(2)
O6 P2 C3 C4 5.3(3)
O4 P2 C3 C2 66.5(3)
O5 P2 C3 C2 -54.1(3)
O6 P2 C3 C2 -172.2(2)
C2 C3 C4 C5 1.2(4)
P2 C3 C4 C5 -176.4(2)
C3 C4 C5 C6 -0.9(4)
C3 C4 C5 P3 174.7(2)
O9 P3 C5 C4 41.6(3)
O7 P3 C5 C4 163.3(2)
O8 P3 C5 C4 -78.4(3)
O9 P3 C5 C6 -142.8(2)
O7 P3 C5 C6 -21.1(3)
O8 P3 C5 C6 97.2(3)
C2 C1 C6 C5 0.0(5)
P1 C1 C6 C5 178.8(2)
C4 C5 C6 C1 0.3(5)
P3 C5 C6 C1 -175.4(2)
C16 C7 C8 C9 -58.7(4)
C16 C7 C8 C14 60.6(4)
C7 C8 C9 C10 59.7(4)
C14 C8 C9 C10 -58.9(4)
C8 C9 C10 C15 -60.1(4)
C8 C9 C10 C11 60.1(4)
C15 C10 C11 C12 59.7(4)
C9 C10 C11 C12 -60.2(4)
C10 C11 C12 C14 60.4(4)
C10 C11 C12 C13 -60.4(4)
C14 C12 C13 C16 -59.8(4)
C11 C12 C13 C16 61.2(4)
C13 C12 C14 C8 61.1(4)
C11 C12 C14 C8 -59.6(4)
C9 C8 C14 C12 58.8(4)
C7 C8 C14 C12 -60.8(4)
C11 C10 C15 C16 -60.4(4)
C9 C10 C15 C16 59.7(4)
C8 C7 C16 N1 179.1(3)
C8 C7 C16 C15 58.8(4)
C8 C7 C16 C13 -61.2(4)
C10 C15 C16 N1 -179.4(3)
C10 C15 C16 C7 -59.7(4)
C10 C15 C16 C13 61.0(4)
C12 C13 C16 N1 179.2(3)
C12 C13 C16 C7 60.0(4)
C12 C13 C16 C15 -61.2(4)
C25 C17 C18 C19 -60.2(4)
C24 C17 C18 C19 60.3(4)
C17 C18 C19 C23 59.3(4)
C17 C18 C19 C20 -60.1(4)
C23 C19 C20 C21 -58.5(4)
C18 C19 C20 C21 60.7(4)
C19 C20 C21 C24 -61.0(4)
C19 C20 C21 C22 59.0(4)
C20 C21 C22 C26 -59.4(4)
C24 C21 C22 C26 60.4(4)
C20 C19 C23 C26 59.3(4)
C18 C19 C23 C26 -59.3(4)
C20 C21 C24 C17 59.6(4)
C22 C21 C24 C17 -60.6(4)
C18 C17 C24 C21 -59.7(4)
C25 C17 C24 C21 60.0(4)
C18 C17 C25 C26 61.2(4)
C24 C17 C25 C26 -59.1(4)
C19 C23 C26 N2 179.8(3)
C19 C23 C26 C25 60.5(4)
C19 C23 C26 C22 -60.7(4)
C17 C25 C26 N2 178.6(3)
C17 C25 C26 C23 -61.5(4)
C17 C25 C26 C22 59.3(4)
C21 C22 C26 N2 -179.4(3)
C21 C22 C26 C23 60.5(4)
C21 C22 C26 C25 -60.0(4)
N3 C27 C28 C29 178.5(2)
C36 C27 C28 C29 59.5(3)
C34 C27 C28 C29 -61.4(3)
C27 C28 C29 C30 -59.2(3)
C27 C28 C29 C35 61.0(3)
C28 C29 C30 C31 60.6(3)
C35 C29 C30 C31 -59.5(3)
C29 C30 C31 C32 59.2(3)
C29 C30 C31 C36 -59.9(3)
C30 C31 C32 C33 -59.9(3)
C36 C31 C32 C33 59.1(3)
C31 C32 C33 C35 60.4(3)
C31 C32 C33 C34 -59.7(3)
C32 C33 C34 C27 60.0(3)
C35 C33 C34 C27 -59.6(3)
N3 C27 C34 C33 -179.1(2)
C36 C27 C34 C33 -60.9(3)
C28 C27 C34 C33 60.6(3)
C32 C33 C35 C29 -60.0(3)
C34 C33 C35 C29 59.8(3)
C28 C29 C35 C33 -60.7(3)
C30 C29 C35 C33 59.7(3)
N3 C27 C36 C31 179.9(2)
C34 C27 C36 C31 61.0(3)
C28 C27 C36 C31 -60.1(3)
C30 C31 C36 C27 59.6(3)
C32 C31 C36 C27 -59.6(3)
N4 C37 C38 C39 179.1(3)
C44 C37 C38 C39 -60.4(4)
C46 C37 C38 C39 60.6(3)
C37 C38 C39 C40 -60.4(4)
C37 C38 C39 C45 59.8(3)
C38 C39 C40 C41 59.6(4)
C45 C39 C40 C41 -60.0(4)
C39 C40 C41 C46 -59.8(4)
C39 C40 C41 C42 60.4(4)
C46 C41 C42 C43 59.7(4)
C40 C41 C42 C43 -60.8(4)
C41 C42 C43 C45 60.7(4)
C41 C42 C43 C44 -59.7(4)
N4 C37 C44 C43 -179.9(3)
C38 C37 C44 C43 60.1(4)
C46 C37 C44 C43 -60.6(4)
C45 C43 C44 C37 -60.0(4)
C42 C43 C44 C37 60.2(4)
C44 C43 C45 C39 60.7(4)
C42 C43 C45 C39 -59.7(4)
C40 C39 C45 C43 59.7(4)
C38 C39 C45 C43 -60.5(4)
C42 C41 C46 C37 -59.8(4)
C40 C41 C46 C37 60.2(4)
N4 C37 C46 C41 -179.4(3)
C44 C37 C46 C41 60.6(4)
C38 C37 C46 C41 -60.8(4)
N5 C47 C48 C49 -178.4(3)
C54 C47 C48 C49 -59.8(3)
C55 C47 C48 C49 61.2(3)
C47 C48 C49 C56 59.3(3)
C47 C48 C49 C50 -60.8(3)
C56 C49 C50 C51 -59.9(4)
C48 C49 C50 C51 59.9(4)
C49 C50 C51 C52 60.8(4)
C49 C50 C51 C55 -59.8(4)
C55 C51 C52 C53 59.7(3)
C50 C51 C52 C53 -61.0(3)
C51 C52 C53 C54 -59.4(3)
C51 C52 C53 C56 60.1(4)
N5 C47 C54 C53 -178.7(2)
C48 C47 C54 C53 61.0(3)
C55 C47 C54 C53 -59.8(3)
C56 C53 C54 C47 -60.7(3)
C52 C53 C54 C47 59.3(3)
C52 C51 C55 C47 -60.2(3)
C50 C51 C55 C47 60.2(3)
N5 C47 C55 C51 178.1(2)
C54 C47 C55 C51 60.2(3)
C48 C47 C55 C51 -61.0(3)
C50 C49 C56 C53 59.4(4)
C48 C49 C56 C53 -60.6(4)
C54 C53 C56 C49 61.1(4)
C52 C53 C56 C49 -59.3(4)
N6 C57 C58 C59 179.3(3)
C65 C57 C58 C59 -61.0(4)
C64 C57 C58 C59 60.8(4)
C57 C58 C59 C60 60.1(4)
C57 C58 C59 C66 -59.7(4)
C58 C59 C60 C61 -60.3(4)
C66 C59 C60 C61 59.6(4)
C59 C60 C61 C62 -58.8(4)
C59 C60 C61 C65 59.8(4)
C60 C61 C62 C63 57.4(4)
C65 C61 C62 C63 -61.0(4)
C61 C62 C63 C66 -58.1(4)
C61 C62 C63 C64 61.3(4)
N6 C57 C64 C63 178.8(3)
C65 C57 C64 C63 59.4(4)
C58 C57 C64 C63 -61.5(4)
C66 C63 C64 C57 60.9(4)
C62 C63 C64 C57 -59.3(4)
N6 C57 C65 C61 -178.3(3)
C58 C57 C65 C61 61.7(4)
C64 C57 C65 C61 -59.6(4)
C62 C61 C65 C57 59.4(4)
C60 C61 C65 C57 -60.0(4)
C62 C63 C66 C59 58.7(4)
C64 C63 C66 C59 -60.5(4)
C60 C59 C66 C63 -59.4(4)
C58 C59 C66 C63 60.3(4)
